data_4318466
loop_
_publ_author_name
'Christian R. Goldsmith'
'Robert T. Jonas'
'Adam P. Cole'
'T. Daniel P. Stack'

_publ_section_title
;
 A Spectrochemical Walk: Single-Site Perturbation within a Series of
 Six-Coordinate Ferrous Complexes
;
_journal_name_full 'Inorganic Chemistry'
_journal_page_first 4642
_journal_page_last 4652
_journal_paper_doi 10.1021/ic025616z
_journal_volume 41
_journal_year 2002
_chemical_formula_moiety 'C36 H30 Fe N5 O4, C F3 O3 S, 2(C O)'
_chemical_formula_sum 'C39 H30 F3 Fe N5 O9 S'
_chemical_formula_weight 857.60
_chemical_name_systematic
;

   ?

;
_space_group_IT_number 62
_symmetry_space_group_name_Hall '-P 2ac 2n'
_symmetry_space_group_name_H-M 'P n m a'
_atom_sites_solution_hydrogens geom
_atom_sites_solution_primary direct
_atom_sites_solution_secondary difmap
_audit_creation_method SHELXL-97
_cell_angle_alpha 90.00
_cell_angle_beta 90.00
_cell_angle_gamma 90.00
_cell_formula_units_Z 4
_cell_length_a 20.8069(14)
_cell_length_b 14.4837(16)
_cell_length_c 12.620(2)
_cell_measurement_reflns_used 2064
_cell_measurement_temperature 149(2)
_cell_measurement_theta_max 24.71
_cell_measurement_theta_min 1.61
_cell_volume 3803.2(8)
_computing_structure_refinement 'SHELXL-97 (Sheldrick, 1997)'
_computing_structure_solution 'SHELXS-97 (Sheldrick, 1990)'
_diffrn_ambient_temperature 149(2)
_diffrn_measured_fraction_theta_full 0.989
_diffrn_measured_fraction_theta_max 0.989
_diffrn_radiation_monochromator graphite
_diffrn_radiation_source 'fine-focus sealed tube'
_diffrn_radiation_type MoK\a
_diffrn_radiation_wavelength 0.71069
_diffrn_reflns_av_R_equivalents 0.0825
_diffrn_reflns_av_sigmaI/netI 0.1230
_diffrn_reflns_limit_h_max 24
_diffrn_reflns_limit_h_min -12
_diffrn_reflns_limit_k_max 16
_diffrn_reflns_limit_k_min -16
_diffrn_reflns_limit_l_max 14
_diffrn_reflns_limit_l_min -13
_diffrn_reflns_number 16325
_diffrn_reflns_theta_full 24.71
_diffrn_reflns_theta_max 24.71
_diffrn_reflns_theta_min 1.89
_exptl_absorpt_coefficient_mu 0.529
_exptl_absorpt_correction_T_max 0.95
_exptl_absorpt_correction_T_min 0.91
_exptl_absorpt_correction_type empirical
_exptl_crystal_colour 'lime green'
_exptl_crystal_density_diffrn 1.498
_exptl_crystal_density_method 'not measured'
_exptl_crystal_description 'rectangular block'
_exptl_crystal_F_000 1760
_exptl_crystal_size_max 0.21
_exptl_crystal_size_mid 0.15
_exptl_crystal_size_min 0.10
_refine_diff_density_max 0.685
_refine_diff_density_min -0.372
_refine_diff_density_rms 0.066
_refine_ls_extinction_method none
_refine_ls_goodness_of_fit_ref 0.872
_refine_ls_hydrogen_treatment mixed
_refine_ls_matrix_type full
_refine_ls_number_parameters 299
_refine_ls_number_reflns 3354
_refine_ls_number_restraints 18
_refine_ls_restrained_S_all 0.922
_refine_ls_R_factor_all 0.1164
_refine_ls_R_factor_gt 0.0490
_refine_ls_shift/su_max 0.000
_refine_ls_shift/su_mean 0.000
_refine_ls_structure_factor_coef Fsqd
_refine_ls_weighting_details 'calc w=1/[\s^2^(Fo^2^)+(0.0598P)^2^+0.0000P] where P=(Fo^2^+2Fc^2^)/3'
_refine_ls_weighting_scheme calc
_refine_ls_wR_factor_gt 0.1084
_refine_ls_wR_factor_ref 0.1225
_reflns_number_gt 1767
_reflns_number_total 3354
_reflns_threshold_expression >2sigma(I)
_cod_data_source_file ic025616z_1.cif
_cod_data_source_block shelxl
_cod_original_cell_volume 3803.1(8)
_cod_database_code 4318466

loop_
_symmetry_equiv_pos_as_xyz
'x, y, z'
'x+1/2, -y+1/2, -z+1/2'
'-x, y+1/2, -z'
'-x+1/2, -y, z+1/2'
'-x, -y, -z'
'-x-1/2, y-1/2, z-1/2'
'x, -y-1/2, z'
'x-1/2, y, -z-1/2'

loop_
_atom_site_label
_atom_site_type_symbol
_atom_site_fract_x
_atom_site_fract_y
_atom_site_fract_z
_atom_site_U_iso_or_equiv
_atom_site_adp_type
_atom_site_occupancy
_atom_site_symmetry_multiplicity
_atom_site_calc_flag
_atom_site_refinement_flags
_atom_site_disorder_assembly
_atom_site_disorder_group
Fe1 Fe 0.23957(4) 0.2500 0.22167(6) 0.0217(3) Uani 1 2 d S . .
S1 S 0.01949(8) 0.2500 0.59524(15) 0.0444(5) Uani 1 2 d SD . .
F1 F -0.02322(19) 0.2500 0.4031(3) 0.0773(15) Uani 1 2 d SD . .
F2 F -0.0278(3) 0.3833(4) 0.5046(5) 0.068(2) Uani 0.50 1 d PD . .
F3 F -0.0962(2) 0.2500 0.5223(4) 0.124(3) Uani 1 2 d SD . .
O1 O 0.25503(19) 0.2500 0.3790(3) 0.0312(10) Uani 1 2 d S . .
O2 O 0.3600(3) 0.2500 0.4011(4) 0.118(3) Uani 1 2 d S . .
O3 O 0.1914(2) 0.0059(2) -0.0012(3) 0.0608(11) Uani 1 1 d . . .
O4 O 0.0809(2) 0.2500 0.5537(4) 0.0592(15) Uani 1 2 d SD . .
O5 O 0.0039(3) 0.1427(4) 0.5873(7) 0.063(2) Uani 0.50 1 d PD . .
O6 O 0.0027(3) 0.2805(5) 0.6939(4) 0.063(4) Uani 0.50 1 d PD . .
C24 C 0.4704(5) 0.3857(8) 0.4415(8) 0.191(4) Uiso 1 1 d D . .
O7 O 0.5052(6) 0.3058(9) 0.3742(11) 0.262(7) Uiso 0.61 1 d PD . .
O8 O 0.4722(5) 0.4972(7) 0.4416(8) 0.083(3) Uiso 0.39 1 d PD . .
N1 N 0.30079(18) 0.1383(3) 0.1643(3) 0.0339(10) Uani 1 1 d . . .
N2 N 0.16851(16) 0.1325(2) 0.2405(3) 0.0284(9) Uani 1 1 d . . .
N3 N 0.2059(2) 0.2500 0.0577(3) 0.0229(12) Uani 1 2 d S . .
C1 C 0.3604(2) 0.1257(4) 0.2024(4) 0.0537(15) Uani 1 1 d . . .
H1 H 0.3793 0.1742 0.2424 0.064 Uiso 1 1 calc R . .
C2 C 0.3953(3) 0.0468(5) 0.1866(5) 0.087(2) Uani 1 1 d . . .
H2 H 0.4377 0.0410 0.2138 0.104 Uiso 1 1 calc R . .
C3 C 0.3673(4) -0.0236(5) 0.1304(5) 0.086(3) Uani 1 1 d . . .
H3 H 0.3896 -0.0801 0.1196 0.104 Uiso 1 1 calc R . .
C4 C 0.3074(3) -0.0115(4) 0.0905(4) 0.0662(19) Uani 1 1 d . . .
H4 H 0.2876 -0.0596 0.0511 0.079 Uiso 1 1 calc R . .
C5 C 0.2751(3) 0.0702(3) 0.1069(3) 0.0377(13) Uani 1 1 d . . .
C6 C 0.2056(3) 0.0794(3) 0.0689(3) 0.0392(13) Uani 1 1 d . . .
C7 C 0.2955(3) 0.2500 0.5533(5) 0.0269(15) Uani 1 2 d S . .
C8 C 0.2352(3) 0.2500 0.5948(5) 0.0448(19) Uani 1 2 d S . .
H8 H 0.1990 0.2500 0.5489 0.054 Uiso 1 2 calc SR . .
C9 C 0.2261(4) 0.2500 0.7030(6) 0.072(3) Uani 1 2 d S . .
H9 H 0.1838 0.2500 0.7314 0.086 Uiso 1 2 calc SR . .
C10 C 0.2782(4) 0.2500 0.7695(6) 0.053(2) Uani 1 2 d S . .
H10 H 0.2721 0.2500 0.8441 0.063 Uiso 1 2 calc SR . .
C11 C 0.3385(4) 0.2500 0.7283(6) 0.0465(19) Uani 1 2 d S . .
H11 H 0.3748 0.2500 0.7742 0.056 Uiso 1 2 calc SR . .
C12 C 0.3470(3) 0.2500 0.6220(5) 0.0450(19) Uani 1 2 d S . .
H12 H 0.3894 0.2500 0.5940 0.054 Uiso 1 2 calc SR . .
C13 C 0.1329(2) 0.1242(3) 0.3286(4) 0.0384(12) Uani 1 1 d . . .
H13 H 0.1360 0.1709 0.3812 0.046 Uiso 1 1 calc R . .
C14 C 0.0916(2) 0.0503(4) 0.3465(4) 0.0562(16) Uani 1 1 d . . .
H14 H 0.0668 0.0466 0.4096 0.067 Uiso 1 1 calc R . .
C15 C 0.0877(3) -0.0174(4) 0.2700(5) 0.0698(18) Uani 1 1 d . . .
H15 H 0.0602 -0.0690 0.2801 0.084 Uiso 1 1 calc R . .
C16 C 0.1234(3) -0.0100(4) 0.1792(5) 0.0653(18) Uani 1 1 d . . .
H16 H 0.1207 -0.0558 0.1254 0.078 Uiso 1 1 calc R . .
C17 C 0.1638(2) 0.0656(3) 0.1673(4) 0.0376(12) Uani 1 1 d . . .
C18 C 0.1828(2) 0.1702(3) 0.0193(3) 0.0274(11) Uani 1 1 d . . .
C19 C 0.1344(2) 0.1682(3) -0.0546(3) 0.0384(13) Uani 1 1 d . . .
H19 H 0.1182 0.1109 -0.0797 0.046 Uiso 1 1 calc R . .
C20 C 0.1095(3) 0.2500 -0.0919(5) 0.0430(19) Uani 1 2 d S . .
H20 H 0.0757 0.2500 -0.1426 0.052 Uiso 1 2 calc SR . .
C21 C 0.3046(4) 0.2500 0.4360(5) 0.0413(18) Uani 1 2 d S . .
C22 C 0.2241(3) 0.0094(4) -0.1015(4) 0.073(2) Uani 1 1 d . . .
H22A H 0.1968 0.0407 -0.1536 0.109 Uiso 1 1 calc R . .
H22B H 0.2331 -0.0536 -0.1258 0.109 Uiso 1 1 calc R . .
H22C H 0.2645 0.0433 -0.0936 0.109 Uiso 1 1 calc R . .
C23 C -0.0359(5) 0.2910(6) 0.5007(7) 0.045(3) Uani 0.50 1 d PD . .

loop_
_atom_site_aniso_label
_atom_site_aniso_U_11
_atom_site_aniso_U_22
_atom_site_aniso_U_33
_atom_site_aniso_U_23
_atom_site_aniso_U_13
_atom_site_aniso_U_12
Fe1 0.0245(5) 0.0217(5) 0.0188(4) 0.000 0.0015(4) 0.000
S1 0.0274(11) 0.0705(15) 0.0354(11) 0.000 0.0025(9) 0.000
F1 0.056(3) 0.145(4) 0.031(3) 0.000 0.001(2) 0.000
F2 0.096(6) 0.053(5) 0.056(4) 0.003(4) -0.007(4) 0.032(4)
F3 0.019(3) 0.301(8) 0.050(3) 0.000 -0.004(2) 0.000
O1 0.024(3) 0.040(3) 0.030(2) 0.000 -0.002(2) 0.000
O2 0.030(3) 0.287(9) 0.036(3) 0.000 0.011(3) 0.000
O3 0.116(3) 0.0256(19) 0.041(2) -0.0174(19) -0.004(2) -0.009(2)
O4 0.023(3) 0.094(4) 0.062(3) 0.000 0.009(2) 0.000
O5 0.054(5) 0.038(4) 0.095(7) 0.016(5) 0.017(5) -0.005(4)
O6 0.061(4) 0.108(11) 0.021(3) -0.010(4) -0.008(3) 0.035(5)
N1 0.034(3) 0.032(2) 0.035(2) 0.009(2) 0.0085(19) 0.012(2)
N2 0.033(2) 0.027(2) 0.025(2) -0.0014(18) 0.0038(17) -0.0033(18)
N3 0.031(3) 0.019(3) 0.019(3) 0.000 0.005(2) 0.000
C1 0.036(3) 0.057(4) 0.069(4) 0.004(3) -0.003(3) 0.021(3)
C2 0.056(4) 0.112(6) 0.091(6) 0.017(5) 0.006(4) 0.057(5)
C3 0.130(7) 0.077(5) 0.052(4) 0.016(4) 0.023(4) 0.075(5)
C4 0.114(6) 0.045(4) 0.039(3) -0.001(3) 0.000(4) 0.045(4)
C5 0.067(4) 0.023(3) 0.023(3) 0.002(2) 0.008(2) 0.014(3)
C6 0.067(4) 0.021(3) 0.029(3) -0.006(2) 0.001(3) -0.002(3)
C7 0.029(4) 0.026(4) 0.026(4) 0.000 -0.002(3) 0.000
C8 0.037(4) 0.075(5) 0.022(4) 0.000 -0.003(3) 0.000
C9 0.047(5) 0.129(8) 0.041(5) 0.000 0.015(4) 0.000
C10 0.080(6) 0.052(5) 0.026(4) 0.000 -0.001(5) 0.000
C11 0.052(5) 0.051(5) 0.037(4) 0.000 -0.014(4) 0.000
C12 0.044(5) 0.064(5) 0.028(4) 0.000 -0.001(3) 0.000
C13 0.038(3) 0.042(3) 0.036(3) 0.005(2) 0.009(2) -0.004(3)
C14 0.045(4) 0.070(4) 0.054(4) 0.024(3) 0.003(3) -0.019(3)
C15 0.077(5) 0.057(4) 0.076(5) 0.026(4) -0.005(4) -0.040(3)
C16 0.102(5) 0.040(4) 0.054(4) 0.005(3) -0.004(4) -0.034(4)
C17 0.054(3) 0.026(3) 0.034(3) 0.002(2) -0.003(2) -0.011(3)
C18 0.032(3) 0.028(3) 0.022(2) -0.002(2) 0.006(2) -0.006(2)
C19 0.043(3) 0.046(3) 0.027(3) -0.004(2) -0.003(2) -0.011(3)
C20 0.029(4) 0.080(6) 0.020(4) 0.000 -0.004(3) 0.000
C21 0.042(5) 0.052(5) 0.030(4) 0.000 0.004(4) 0.000
C22 0.135(6) 0.047(4) 0.037(3) -0.022(3) -0.005(4) 0.025(4)
C23 0.063(8) 0.044(7) 0.029(6) 0.000(5) 0.003(5) -0.002(6)

loop_
_atom_type_symbol
_atom_type_description
_atom_type_scat_dispersion_real
_atom_type_scat_dispersion_imag
_atom_type_scat_source
Fe Fe 0.3463 0.8444 'International Tables Vol C Tables 4.2.6.8 and 6.1.1.4'
O O 0.0106 0.0060 'International Tables Vol C Tables 4.2.6.8 and 6.1.1.4'
N N 0.0061 0.0033 'International Tables Vol C Tables 4.2.6.8 and 6.1.1.4'
C C 0.0033 0.0016 'International Tables Vol C Tables 4.2.6.8 and 6.1.1.4'
H H 0.0000 0.0000 'International Tables Vol C Tables 4.2.6.8 and 6.1.1.4'
S S 0.1246 0.1234 'International Tables Vol C Tables 4.2.6.8 and 6.1.1.4'
F F 0.0171 0.0103 'International Tables Vol C Tables 4.2.6.8 and 6.1.1.4'

loop_
_geom_angle_atom_site_label_1
_geom_angle_atom_site_label_2
_geom_angle_atom_site_label_3
_geom_angle
_geom_angle_site_symmetry_1
_geom_angle_site_symmetry_3
_geom_angle_publ_flag
O1 Fe1 N1 103.55(12) . 7_565 ?
O1 Fe1 N1 103.55(12) . . ?
N1 Fe1 N1 95.68(19) 7_565 . ?
O1 Fe1 N3 170.48(17) . . ?
N1 Fe1 N3 82.70(13) 7_565 . ?
N1 Fe1 N3 82.70(13) . . ?
O1 Fe1 N2 90.04(12) . . ?
N1 Fe1 N2 166.37(13) 7_565 . ?
N1 Fe1 N2 81.88(13) . . ?
N3 Fe1 N2 83.69(12) . . ?
O1 Fe1 N2 90.04(12) . 7_565 ?
N1 Fe1 N2 81.88(13) 7_565 7_565 ?
N1 Fe1 N2 166.37(13) . 7_565 ?
N3 Fe1 N2 83.69(12) . 7_565 ?
N2 Fe1 N2 97.33(17) . 7_565 ?
O6 S1 O6 37.8(6) . 7_565 ?
O6 S1 O4 125.6(3) . . ?
O6 S1 O4 125.6(3) 7_565 . ?
O6 S1 O5 108.8(4) . . ?
O6 S1 O5 71.9(4) 7_565 . ?
O4 S1 O5 99.5(3) . . ?
O6 S1 O5 71.9(4) . 7_565 ?
O6 S1 O5 108.8(4) 7_565 7_565 ?
O4 S1 O5 99.5(3) . 7_565 ?
O5 S1 O5 155.4(5) . 7_565 ?
O6 S1 C23 124.0(4) . 7_565 ?
O6 S1 C23 109.9(4) 7_565 7_565 ?
O4 S1 C23 110.3(4) . 7_565 ?
O5 S1 C23 59.6(4) . 7_565 ?
O5 S1 C23 98.9(4) 7_565 7_565 ?
O6 S1 C23 109.9(4) . . ?
O6 S1 C23 124.0(4) 7_565 . ?
O4 S1 C23 110.3(4) . . ?
O5 S1 C23 98.9(5) . . ?
O5 S1 C23 59.6(4) 7_565 . ?
C23 S1 C23 39.4(6) 7_565 . ?
C23 F1 C23 50.5(8) 7_565 . ?
O5 F2 C23 78.7(6) 7_565 . ?
C23 F3 C23 49.7(8) . 7_565 ?
C21 O1 Fe1 134.1(4) . . ?
C6 O3 C22 115.2(4) . . ?
F2 O5 S1 116.1(6) 7_565 . ?
F2 O5 C23 52.1(5) 7_565 7_565 ?
S1 O5 C23 65.2(4) . 7_565 ?
F2 O5 O6 143.3(6) 7_565 7_565 ?
S1 O5 O6 48.1(3) . 7_565 ?
C23 O5 O6 97.5(5) 7_565 7_565 ?
O6 O6 S1 71.1(3) 7_565 . ?
O6 O6 O5 129.6(3) 7_565 7_565 ?
S1 O6 O5 60.0(3) . 7_565 ?
O7 C24 O8 135.2(10) . . ?
C24 O7 O7 136.0(6) . 7_565 ?
C5 N1 C1 117.6(4) . . ?
C5 N1 Fe1 119.6(3) . . ?
C1 N1 Fe1 121.3(3) . . ?
C13 N2 C17 117.8(4) . . ?
C13 N2 Fe1 120.9(3) . . ?
C17 N2 Fe1 121.1(3) . . ?
C18 N3 C18 118.8(5) . 7_565 ?
C18 N3 Fe1 117.2(3) . . ?
C18 N3 Fe1 117.2(3) 7_565 . ?
N1 C1 C2 123.4(6) . . ?
N1 C1 H1 118.3 . . ?
C2 C1 H1 118.3 . . ?
C1 C2 C3 118.1(6) . . ?
C1 C2 H2 121.0 . . ?
C3 C2 H2 121.0 . . ?
C4 C3 C2 119.1(6) . . ?
C4 C3 H3 120.5 . . ?
C2 C3 H3 120.5 . . ?
C3 C4 C5 120.3(6) . . ?
C3 C4 H4 119.9 . . ?
C5 C4 H4 119.9 . . ?
N1 C5 C4 121.5(5) . . ?
N1 C5 C6 118.9(4) . . ?
C4 C5 C6 119.3(5) . . ?
O3 C6 C17 106.9(4) . . ?
O3 C6 C5 109.1(4) . . ?
C17 C6 C5 105.8(4) . . ?
O3 C6 C18 109.0(4) . . ?
C17 C6 C18 105.5(4) . . ?
C5 C6 C18 119.8(4) . . ?
C8 C7 C12 118.4(6) . . ?
C8 C7 C21 119.9(6) . . ?
C12 C7 C21 121.7(6) . . ?
C7 C8 C9 120.5(6) . . ?
C7 C8 H8 119.7 . . ?
C9 C8 H8 119.7 . . ?
C10 C9 C8 119.9(7) . . ?
C10 C9 H9 120.1 . . ?
C8 C9 H9 120.1 . . ?
C11 C10 C9 119.8(7) . . ?
C11 C10 H10 120.1 . . ?
C9 C10 H10 120.1 . . ?
C12 C11 C10 119.9(7) . . ?
C12 C11 H11 120.0 . . ?
C10 C11 H11 120.0 . . ?
C11 C12 C7 121.5(7) . . ?
C11 C12 H12 119.2 . . ?
C7 C12 H12 119.2 . . ?
N2 C13 C14 123.0(5) . . ?
N2 C13 H13 118.5 . . ?
C14 C13 H13 118.5 . . ?
C15 C14 C13 118.0(5) . . ?
C15 C14 H14 121.0 . . ?
C13 C14 H14 121.0 . . ?
C16 C15 C14 119.9(5) . . ?
C16 C15 H15 120.0 . . ?
C14 C15 H15 120.0 . . ?
C15 C16 C17 118.7(5) . . ?
C15 C16 H16 120.7 . . ?
C17 C16 H16 120.7 . . ?
N2 C17 C16 122.6(5) . . ?
N2 C17 C6 115.0(4) . . ?
C16 C17 C6 122.3(4) . . ?
N3 C18 C19 121.8(4) . . ?
N3 C18 C6 118.7(4) . . ?
C19 C18 C6 119.1(4) . . ?
C18 C19 C20 119.4(5) . . ?
C18 C19 H19 120.3 . . ?
C20 C19 H19 120.3 . . ?
C19 C20 C19 118.8(6) 7_565 . ?
C19 C20 H20 120.6 7_565 . ?
C19 C20 H20 120.6 . . ?
O2 C21 O1 124.2(6) . . ?
O2 C21 C7 118.2(6) . . ?
O1 C21 C7 117.6(6) . . ?
O3 C22 H22A 109.5 . . ?
O3 C22 H22B 109.5 . . ?
H22A C22 H22B 109.5 . . ?
O3 C22 H22C 109.5 . . ?
H22A C22 H22C 109.5 . . ?
H22B C22 H22C 109.5 . . ?
C23 C23 F2 172.5(5) 7_565 . ?
C23 C23 F1 64.7(4) 7_565 . ?
F2 C23 F1 115.6(7) . . ?
C23 C23 F3 65.2(4) 7_565 . ?
F2 C23 F3 121.3(8) . . ?
F1 C23 F3 99.1(6) . . ?
C23 C23 O5 125.0(4) 7_565 7_565 ?
F2 C23 O5 49.1(4) . 7_565 ?
F1 C23 O5 136.8(7) . 7_565 ?
F3 C23 O5 123.6(6) . 7_565 ?
C23 C23 S1 70.3(3) 7_565 . ?
F2 C23 S1 103.2(6) . . ?
F1 C23 S1 109.4(6) . . ?
F3 C23 S1 107.9(5) . . ?
O5 C23 S1 55.1(4) 7_565 . ?

loop_
_geom_bond_atom_site_label_1
_geom_bond_atom_site_label_2
_geom_bond_distance
_geom_bond_site_symmetry_2
_geom_bond_publ_flag
Fe1 O1 2.012(4) . ?
Fe1 N1 2.183(4) 7_565 ?
Fe1 N1 2.183(4) . ?
Fe1 N3 2.185(5) . ?
Fe1 N2 2.267(3) . ?
Fe1 N2 2.267(3) 7_565 ?
S1 O6 1.367(6) . ?
S1 O6 1.367(6) 7_565 ?
S1 O4 1.381(4) . ?
S1 O5 1.591(7) . ?
S1 O5 1.591(7) 7_565 ?
S1 C23 1.762(9) 7_565 ?
S1 C23 1.762(9) . ?
F1 C23 1.393(9) 7_565 ?
F1 C23 1.393(9) . ?
F2 O5 1.291(9) 7_565 ?
F2 C23 1.347(9) . ?
F3 C23 1.416(9) . ?
F3 C23 1.416(9) 7_565 ?
O1 C21 1.257(7) . ?
O2 C21 1.234(8) . ?
O3 C6 1.415(5) . ?
O3 C22 1.438(6) . ?
O5 F2 1.291(8) 7_565 ?
O5 C23 1.674(11) 7_565 ?
O5 O6 1.746(10) 7_565 ?
O6 O6 0.884(15) 7_565 ?
O6 O5 1.746(10) 7_565 ?
C24 O7 1.609(12) . ?
C24 O8 1.614(11) . ?
O7 O7 1.62(3) 7_565 ?
N1 C5 1.335(5) . ?
N1 C1 1.342(6) . ?
N2 C13 1.342(5) . ?
N2 C17 1.342(5) . ?
N3 C18 1.342(5) . ?
N3 C18 1.342(5) 7_565 ?
C1 C2 1.370(7) . ?
C1 H1 0.9500 . ?
C2 C3 1.372(9) . ?
C2 H2 0.9500 . ?
C3 C4 1.357(9) . ?
C3 H3 0.9500 . ?
C4 C5 1.375(6) . ?
C4 H4 0.9500 . ?
C5 C6 1.530(7) . ?
C6 C17 1.530(6) . ?
C6 C18 1.532(6) . ?
C7 C8 1.360(8) . ?
C7 C12 1.378(8) . ?
C7 C21 1.492(8) . ?
C8 C9 1.378(8) . ?
C8 H8 0.9500 . ?
C9 C10 1.371(10) . ?
C9 H9 0.9500 . ?
C10 C11 1.359(9) . ?
C10 H10 0.9500 . ?
C11 C12 1.354(9) . ?
C11 H11 0.9500 . ?
C12 H12 0.9500 . ?
C13 C14 1.391(6) . ?
C13 H13 0.9500 . ?
C14 C15 1.378(7) . ?
C14 H14 0.9500 . ?
C15 C16 1.371(7) . ?
C15 H15 0.9500 . ?
C16 C17 1.388(6) . ?
C16 H16 0.9500 . ?
C18 C19 1.373(6) . ?
C19 C20 1.376(5) . ?
C19 H19 0.9500 . ?
C20 C19 1.376(5) 7_565 ?
C20 H20 0.9500 . ?
C22 H22A 0.9800 . ?
C22 H22B 0.9800 . ?
C22 H22C 0.9800 . ?
C23 C23 1.189(18) 7_565 ?
C23 O5 1.674(11) 7_565 ?

loop_
_geom_torsion_atom_site_label_1
_geom_torsion_atom_site_label_2
_geom_torsion_atom_site_label_3
_geom_torsion_atom_site_label_4
_geom_torsion
_geom_torsion_site_symmetry_1
_geom_torsion_site_symmetry_2
_geom_torsion_site_symmetry_3
_geom_torsion_site_symmetry_4
_geom_torsion_publ_flag
N1 Fe1 O1 C21 -49.68(10) 7_565 . . . ?
N1 Fe1 O1 C21 49.68(10) . . . . ?
N3 Fe1 O1 C21 180.000(1) . . . . ?
N2 Fe1 O1 C21 131.34(9) . . . . ?
N2 Fe1 O1 C21 -131.34(9) 7_565 . . . ?
O6 S1 O5 F2 131.1(6) . . . 7_565 ?
O6 S1 O5 F2 139.4(7) 7_565 . . 7_565 ?
O4 S1 O5 F2 -96.0(6) . . . 7_565 ?
O5 S1 O5 F2 43.8(18) 7_565 . . 7_565 ?
C23 S1 O5 F2 12.0(6) 7_565 . . 7_565 ?
C23 S1 O5 F2 16.4(7) . . . 7_565 ?
O6 S1 O5 C23 119.1(5) . . . 7_565 ?
O6 S1 O5 C23 127.4(5) 7_565 . . 7_565 ?
O4 S1 O5 C23 -108.1(4) . . . 7_565 ?
O5 S1 O5 C23 31.8(15) 7_565 . . 7_565 ?
C23 S1 O5 C23 4.4(2) . . . 7_565 ?
O6 S1 O5 O6 -8.3(2) . . . 7_565 ?
O4 S1 O5 O6 124.5(4) . . . 7_565 ?
O5 S1 O5 O6 -95.6(14) 7_565 . . 7_565 ?
C23 S1 O5 O6 -127.4(5) 7_565 . . 7_565 ?
C23 S1 O5 O6 -123.0(4) . . . 7_565 ?
O4 S1 O6 O6 -104.2(3) . . . 7_565 ?
O5 S1 O6 O6 13.0(3) . . . 7_565 ?
O5 S1 O6 O6 167.0(3) 7_565 . . 7_565 ?
C23 S1 O6 O6 78.5(4) 7_565 . . 7_565 ?
C23 S1 O6 O6 120.2(4) . . . 7_565 ?
O6 S1 O6 O5 -167.0(3) 7_565 . . 7_565 ?
O4 S1 O6 O5 88.8(4) . . . 7_565 ?
O5 S1 O6 O5 -154.0(6) . . . 7_565 ?
C23 S1 O6 O5 -88.6(5) 7_565 . . 7_565 ?
C23 S1 O6 O5 -46.8(5) . . . 7_565 ?
O8 C24 O7 O7 178.6(8) . . . 7_565 ?
O1 Fe1 N1 C5 124.9(3) . . . . ?
N1 Fe1 N1 C5 -129.7(3) 7_565 . . . ?
N3 Fe1 N1 C5 -47.8(3) . . . . ?
N2 Fe1 N1 C5 36.8(3) . . . . ?
N2 Fe1 N1 C5 -50.8(7) 7_565 . . . ?
O1 Fe1 N1 C1 -41.3(4) . . . . ?
N1 Fe1 N1 C1 64.1(4) 7_565 . . . ?
N3 Fe1 N1 C1 146.0(4) . . . . ?
N2 Fe1 N1 C1 -129.4(4) . . . . ?
N2 Fe1 N1 C1 143.0(5) 7_565 . . . ?
O1 Fe1 N2 C13 31.6(3) . . . . ?
N1 Fe1 N2 C13 -144.1(5) 7_565 . . . ?
N1 Fe1 N2 C13 135.3(3) . . . . ?
N3 Fe1 N2 C13 -141.2(3) . . . . ?
N2 Fe1 N2 C13 -58.4(4) 7_565 . . . ?
O1 Fe1 N2 C17 -143.9(3) . . . . ?
N1 Fe1 N2 C17 40.3(7) 7_565 . . . ?
N1 Fe1 N2 C17 -40.2(3) . . . . ?
N3 Fe1 N2 C17 43.3(3) . . . . ?
N2 Fe1 N2 C17 126.1(3) 7_565 . . . ?
O1 Fe1 N3 C18 -75.5(3) . . . . ?
N1 Fe1 N3 C18 152.9(4) 7_565 . . . ?
N1 Fe1 N3 C18 56.2(3) . . . . ?
N2 Fe1 N3 C18 -26.4(3) . . . . ?
N2 Fe1 N3 C18 -124.5(4) 7_565 . . . ?
O1 Fe1 N3 C18 75.5(3) . . . 7_565 ?
N1 Fe1 N3 C18 -56.2(3) 7_565 . . 7_565 ?
N1 Fe1 N3 C18 -152.9(4) . . . 7_565 ?
N2 Fe1 N3 C18 124.5(4) . . . 7_565 ?
N2 Fe1 N3 C18 26.4(3) 7_565 . . 7_565 ?
C5 N1 C1 C2 -0.9(7) . . . . ?
Fe1 N1 C1 C2 165.6(4) . . . . ?
N1 C1 C2 C3 -1.2(9) . . . . ?
C1 C2 C3 C4 1.8(10) . . . . ?
C2 C3 C4 C5 -0.4(9) . . . . ?
C1 N1 C5 C4 2.4(6) . . . . ?
Fe1 N1 C5 C4 -164.3(4) . . . . ?
C1 N1 C5 C6 175.8(4) . . . . ?
Fe1 N1 C5 C6 9.0(5) . . . . ?
C3 C4 C5 N1 -1.8(8) . . . . ?
C3 C4 C5 C6 -175.1(5) . . . . ?
C22 O3 C6 C17 177.1(4) . . . . ?
C22 O3 C6 C5 -69.0(5) . . . . ?
C22 O3 C6 C18 63.5(5) . . . . ?
N1 C5 C6 O3 172.4(4) . . . . ?
C4 C5 C6 O3 -14.1(6) . . . . ?
N1 C5 C6 C17 -72.9(5) . . . . ?
C4 C5 C6 C17 100.6(5) . . . . ?
N1 C5 C6 C18 45.9(6) . . . . ?
C4 C5 C6 C18 -140.6(4) . . . . ?
C12 C7 C8 C9 0.000(1) . . . . ?
C21 C7 C8 C9 180.000(1) . . . . ?
C7 C8 C9 C10 0.000(2) . . . . ?
C8 C9 C10 C11 0.000(2) . . . . ?
C9 C10 C11 C12 0.000(2) . . . . ?
C10 C11 C12 C7 0.000(2) . . . . ?
C8 C7 C12 C11 0.000(1) . . . . ?
C21 C7 C12 C11 180.000(1) . . . . ?
C17 N2 C13 C14 -0.3(6) . . . . ?
Fe1 N2 C13 C14 -176.0(3) . . . . ?
N2 C13 C14 C15 0.3(8) . . . . ?
C13 C14 C15 C16 -0.6(9) . . . . ?
C14 C15 C16 C17 0.9(9) . . . . ?
C13 N2 C17 C16 0.6(7) . . . . ?
Fe1 N2 C17 C16 176.2(4) . . . . ?
C13 N2 C17 C6 180.0(4) . . . . ?
Fe1 N2 C17 C6 -4.4(5) . . . . ?
C15 C16 C17 N2 -0.9(8) . . . . ?
C15 C16 C17 C6 179.8(5) . . . . ?
O3 C6 C17 N2 -176.6(4) . . . . ?
C5 C6 C17 N2 67.2(5) . . . . ?
C18 C6 C17 N2 -60.6(5) . . . . ?
O3 C6 C17 C16 2.8(6) . . . . ?
C5 C6 C17 C16 -113.4(5) . . . . ?
C18 C6 C17 C16 118.7(5) . . . . ?
C18 N3 C18 C19 -2.9(8) 7_565 . . . ?
Fe1 N3 C18 C19 147.6(3) . . . . ?
C18 N3 C18 C6 -175.6(3) 7_565 . . . ?
Fe1 N3 C18 C6 -25.2(5) . . . . ?
O3 C6 C18 N3 -162.7(4) . . . . ?
C17 C6 C18 N3 82.8(5) . . . . ?
C5 C6 C18 N3 -36.1(6) . . . . ?
O3 C6 C18 C19 24.4(6) . . . . ?
C17 C6 C18 C19 -90.1(5) . . . . ?
C5 C6 C18 C19 151.0(4) . . . . ?
N3 C18 C19 C20 1.1(7) . . . . ?
C6 C18 C19 C20 173.9(5) . . . . ?
C18 C19 C20 C19 0.6(9) . . . 7_565 ?
Fe1 O1 C21 O2 0.000(1) . . . . ?
Fe1 O1 C21 C7 180.0 . . . . ?
C8 C7 C21 O2 180.0 . . . . ?
C12 C7 C21 O2 0.000(1) . . . . ?
C8 C7 C21 O1 0.000(1) . . . . ?
C12 C7 C21 O1 180.0 . . . . ?
O5 F2 C23 C23 -40(4) 7_565 . . 7_565 ?
O5 F2 C23 F1 -130.9(8) 7_565 . . . ?
O5 F2 C23 F3 109.3(8) 7_565 . . . ?
O5 F2 C23 S1 -11.5(6) 7_565 . . . ?
C23 F1 C23 F2 171.7(6) 7_565 . . . ?
C23 F1 C23 F3 -56.9(6) 7_565 . . . ?
C23 F1 C23 O5 115.1(9) 7_565 . . 7_565 ?
C23 F1 C23 S1 55.8(6) 7_565 . . . ?
C23 F3 C23 F2 -175.8(6) 7_565 . . . ?
C23 F3 C23 F1 56.6(6) 7_565 . . . ?
C23 F3 C23 O5 -116.8(7) 7_565 . . 7_565 ?
C23 F3 C23 S1 -57.3(5) 7_565 . . . ?
O6 S1 C23 C23 -119.7(4) . . . 7_565 ?
O6 S1 C23 C23 -80.0(4) 7_565 . . 7_565 ?
O4 S1 C23 C23 97.63(19) . . . 7_565 ?
O5 S1 C23 C23 -6.0(3) . . . 7_565 ?
O5 S1 C23 C23 -173.2(3) 7_565 . . 7_565 ?
O6 S1 C23 F2 64.1(7) . . . . ?
O6 S1 C23 F2 103.7(7) 7_565 . . . ?
O4 S1 C23 F2 -78.6(6) . . . . ?
O5 S1 C23 F2 177.8(6) . . . . ?
O5 S1 C23 F2 10.6(5) 7_565 . . . ?
C23 S1 C23 F2 -176.2(5) 7_565 . . . ?
O6 S1 C23 F1 -172.4(5) . . . . ?
O6 S1 C23 F1 -132.7(6) 7_565 . . . ?
O4 S1 C23 F1 45.0(6) . . . . ?
O5 S1 C23 F1 -58.6(6) . . . . ?
O5 S1 C23 F1 134.2(7) 7_565 . . . ?
C23 S1 C23 F1 -52.7(6) 7_565 . . . ?
O6 S1 C23 F3 -65.5(6) . . . . ?
O6 S1 C23 F3 -25.8(8) 7_565 . . . ?
O4 S1 C23 F3 151.8(4) . . . . ?
O5 S1 C23 F3 48.2(6) . . . . ?
O5 S1 C23 F3 -119.0(7) 7_565 . . . ?
C23 S1 C23 F3 54.2(6) 7_565 . . . ?
O6 S1 C23 O5 53.4(5) . . . 7_565 ?
O6 S1 C23 O5 93.1(6) 7_565 . . 7_565 ?
O4 S1 C23 O5 -89.2(4) . . . 7_565 ?
O5 S1 C23 O5 167.2(6) . . . 7_565 ?
C23 S1 C23 O5 173.2(3) 7_565 . . 7_565 ?
